data_1549959
loop_
_publ_author_name
'Truong, Phan T.'
'Broering, Ellen P.'
'Dzul, Stephen P.'
'Chakraborty, Indranil'
'Stemmler, Timothy L.'
'Harrop, Todd C.'

_publ_section_title
;
 Simultaneous nitrosylation and N-nitrosation of a Ni-thiolate model
 complex of Ni-containing SOD.
;
_journal_issue 45
_journal_name_full 'Chemical science'
_journal_page_first 8567
_journal_page_last 8574
_journal_paper_doi 10.1039/c8sc03321h
_journal_volume 9
_journal_year 2018
_chemical_formula_moiety '2(C14 H6 F6 N4 Ni O2 S2), 3(C8 H20 N), C3 H6 N0.5, C4 N0.5, C4 H10 O'
_chemical_formula_sum 'C63 H88 F12 N12 Ni2 O5 S4'
_chemical_formula_weight 1567.11
_space_group_crystal_system triclinic
_space_group_IT_number 2
_space_group_name_Hall '-P 1'
_space_group_name_H-M_alt 'P -1'
_symmetry_space_group_name_Hall '-P 1'
_symmetry_space_group_name_H-M 'P -1'
_atom_sites_solution_hydrogens geom
_audit_creation_date 2018-07-09
_audit_creation_method
;
Olex2 1.2
(compiled May 18 2018 14:05:52 for OlexSys, GUI svn.r5497)
;
_audit_update_record
;
2018-07-12 deposited with the CCDC.
2018-09-17 downloaded from the CCDC.
;
_cell_angle_alpha 112.8160(10)
_cell_angle_beta 92.7190(10)
_cell_angle_gamma 91.167(2)
_cell_formula_units_Z 2
_cell_length_a 13.3985(6)
_cell_length_b 16.8518(9)
_cell_length_c 18.0347(9)
_cell_measurement_reflns_used 9562
_cell_measurement_temperature 100(2)
_cell_measurement_theta_max 26.42
_cell_measurement_theta_min 2.43
_cell_volume 3745.9(3)
_computing_cell_refinement 'Bruker SAINT'
_computing_data_collection 'Bruker APEX3'
_computing_data_reduction 'Bruker SAINT'
_computing_molecular_graphics 'Olex2 (Dolomanov et al., 2009)'
_computing_publication_material 'Olex2 (Dolomanov et al., 2009)'
_computing_structure_refinement 'ShelXL (Sheldrick, 2015)'
_computing_structure_solution 'SHELXS-97 (Sheldrick 2008)'
_diffrn_ambient_temperature 100.01
_diffrn_measured_fraction_theta_full 0.999
_diffrn_measured_fraction_theta_max 0.996
_diffrn_measurement_device_type 'Bruker D8 Quest PHOTON 100 CMOS'
_diffrn_measurement_method 'Phi\Omega scans'
_diffrn_radiation_type MoK\a
_diffrn_radiation_wavelength 0.71073
_diffrn_reflns_av_unetI/netI 0.0619
_diffrn_reflns_Laue_measured_fraction_full 0.999
_diffrn_reflns_Laue_measured_fraction_max 0.996
_diffrn_reflns_limit_h_max 16
_diffrn_reflns_limit_h_min -16
_diffrn_reflns_limit_k_max 19
_diffrn_reflns_limit_k_min -21
_diffrn_reflns_limit_l_max 22
_diffrn_reflns_limit_l_min 0
_diffrn_reflns_number 15409
_diffrn_reflns_point_group_measured_fraction_full 0.999
_diffrn_reflns_point_group_measured_fraction_max 0.996
_diffrn_reflns_theta_full 25.242
_diffrn_reflns_theta_max 26.458
_diffrn_reflns_theta_min 1.968
_exptl_absorpt_coefficient_mu 0.697
_exptl_absorpt_correction_T_max 0.745373
_exptl_absorpt_correction_T_min 0.579933
_exptl_absorpt_correction_type multi-scan
_exptl_absorpt_process_details 'BRUKER TWINABS'
_exptl_crystal_colour 'dark red'
_exptl_crystal_density_diffrn 1.389
_exptl_crystal_description plate
_exptl_crystal_F_000 1636
_exptl_crystal_size_max 0.22
_exptl_crystal_size_mid 0.16
_exptl_crystal_size_min 0.05
_refine_diff_density_max 2.254
_refine_diff_density_min -0.922
_refine_diff_density_rms 0.122
_refine_ls_extinction_method none
_refine_ls_goodness_of_fit_ref 1.028
_refine_ls_hydrogen_treatment constr
_refine_ls_matrix_type full
_refine_ls_number_parameters 908
_refine_ls_number_reflns 15409
_refine_ls_number_restraints 33
_refine_ls_restrained_S_all 4.031
_refine_ls_R_factor_all 0.1066
_refine_ls_R_factor_gt 0.0745
_refine_ls_shift/su_max 0.010
_refine_ls_shift/su_mean 0.000
_refine_ls_structure_factor_coef Fsqd
_refine_ls_weighting_details 'w=1/[\s^2^(Fo^2^)+(0.0896P)^2^+11.0518P] where P=(Fo^2^+2Fc^2^)/3'
_refine_ls_weighting_scheme calc
_refine_ls_wR_factor_gt 0.1782
_refine_ls_wR_factor_ref 0.2002
_reflns_Friedel_coverage 0.000
_reflns_number_gt 11647
_reflns_number_total 15409
_reflns_threshold_expression 'I > 2\s(I)'
_cod_data_source_file c8sc03321h2.cif
_cod_data_source_block twin5
_cod_depositor_comments 'Adding full bibliography for 1549958--1549959.cif.'
_cod_database_code 1549959
_shelx_shelxl_version_number 2018/3
_shelx_space_group_comment
;
The symmetry employed for this shelxl refinement is uniquely defined
by the following loop, which should always be used as a source of
symmetry information in preference to the above space-group names.
They are only intended as comments.
;
_shelx_estimated_absorpt_t_max 0.966
_shelx_estimated_absorpt_t_min 0.862
_olex2_refinement_description
;
1. Twinned data refinement
 Scales: 0.5089(14)
 0.4911(14)
2. Fixed Uiso
 At 1.2 times of:
  All C(H) groups, All C(H,H) groups
 At 1.5 times of:
  All C(H,H,H) groups
3. Restrained distances
 C55-C56
 1.5 with sigma of 0.02
 N12-C54
 1.45 with sigma of 0.02
 C59-C61
 1.45 with sigma of 0.02
 C62-C63
 1.45 with sigma of 0.02
 C62-C64
 1.54 with sigma of 0.02
 O5-C67
 1.46 with sigma of 0.02
 O5-C66
 1.53 with sigma of 0.02
 C65-C66
 1.78 with sigma of 0.02
 C67-C68
 1.65 with sigma of 0.02
 N12-C54 \\sim N12-C56 \\sim N12-C48
 with sigma of 0.02
 N13-C60 \\sim N13-C61 \\sim N13-C63 \\sim N13-C64
 with sigma of 0.02
4. Uiso/Uaniso restraints and constraints
Uanis(F3) \\sim Ueq: with sigma of 0.01 and sigma for terminal atoms of 0.01
Uanis(C55) = Uanis(C56)
Uanis(C53) = Uanis(C54)
Uanis(C68) = Uanis(C67)
Uanis(F7') = Uanis(F7)
Uanis(F11) = Uanis(F12')
Uanis(F1) = Uanis(F1')
Uanis(F3) = Uanis(F3')
Uanis(F2) = Uanis(F2')
Uanis(F8') = Uanis(F8)
Uanis(F9) = Uanis(F9')
Uanis(F9') = Uanis(F8)
Uanis(F7) = Uanis(F8')
Uanis(F12) = Uanis(F10')
Uanis(C64) = Uanis(C62)
Uanis(C60) = Uanis(C63)
5. Same fragment restrains
{F1', F2', F3'} sigma for 1-2: 0.02, 1-3: 0.04
as
{F1, F2, F3}
{F7', F8', F9'} sigma for 1-2: 0.02, 1-3: 0.04
as
{F7, F8, F9}
{F10', F11', F12'} sigma for 1-2: 0.02, 1-3: 0.04
as
{F10, F11, F12}
6. Others
 Sof(F1')=Sof(F2')=Sof(F3')=1-FVAR(1)
 Sof(F1)=Sof(F2)=Sof(F3)=FVAR(1)
 Sof(F7')=Sof(F8')=Sof(F9')=1-FVAR(2)
 Sof(F7)=Sof(F8)=Sof(F9)=FVAR(2)
 Sof(F10')=Sof(F11')=Sof(F12')=1-FVAR(3)
 Sof(F10)=Sof(F11)=Sof(F12)=FVAR(3)
 Fixed Sof: C54(0.5) C56(0.5) C60(0.5) C61(0.5) C63(0.5) C64(0.5)
7.a Secondary CH2 refined with riding coordinates:
 C16(H16A,H16B), C18(H18A,H18B), C20(H20A,H20B), C22(H22A,H22B), C24(H24A,
 H24B), C26(H26A,H26B), C28(H28A,H28B), C30(H30A,H30B), C46(H46A,H46B),
 C48(H48A,H48B), C50(H50A,H50B), C52(H52A,H52B), C66(H66A,H66B), C67(H67A,H67B)
7.b Me refined with riding coordinates:
 C15(H15A,H15B,H15C), C17(H17A,H17B,H17C), C19(H19A,H19B,H19C), C21(H21A,H21B,
 H21C), C23(H23A,H23B,H23C), C25(H25A,H25B,H25C), C27(H27A,H27B,H27C), C29(H29A,
 H29B,H29C), C45(H45A,H45B,H45C), C47(H47A,H47B,H47C), C49(H49A,H49B,H49C),
 C51(H51A,H51B,H51C), C53(H53A,H53B,H53C), C55(H55A,H55B,H55C), C65(H65A,H65B,
 H65C), C68(H68A,H68B,H68C)
7.c Aromatic/amide H refined with riding coordinates:
 C3(H3), C5(H5), C6(H6), C10(H10), C12(H12), C13(H13), C33(H33), C35(H35),
 C36(H36), C40(H40), C42(H42), C43(H43)
;
_olex2_submission_special_instructions 'No special instructions were received'

loop_
_space_group_symop_operation_xyz
'x, y, z'
'-x, -y, -z'

loop_
_atom_site_label
_atom_site_type_symbol
_atom_site_fract_x
_atom_site_fract_y
_atom_site_fract_z
_atom_site_U_iso_or_equiv
_atom_site_adp_type
_atom_site_occupancy
_atom_site_site_symmetry_order
_atom_site_calc_flag
_atom_site_refinement_flags_posn
_atom_site_refinement_flags_adp
_atom_site_refinement_flags_occupancy
_atom_site_disorder_assembly
_atom_site_disorder_group
Ni1 Ni 0.49662(5) 0.31138(5) 0.15161(4) 0.02193(18) Uani 1 1 d . . . . .
S1 S 0.36561(11) 0.28817(10) 0.06456(9) 0.0260(3) Uani 1 1 d . . . . .
S2 S 0.61862(11) 0.29681(11) 0.23075(9) 0.0296(3) Uani 1 1 d . . . . .
N1 N 0.4008(4) 0.3288(3) 0.2291(3) 0.0242(10) Uani 1 1 d . . . . .
N2 N 0.3990(3) 0.3820(3) 0.3045(3) 0.0248(10) Uani 1 1 d . . . . .
N3 N 0.5931(3) 0.2906(3) 0.0731(3) 0.0230(10) Uani 1 1 d . . . . .
N4 N 0.5946(4) 0.3143(3) 0.0116(3) 0.0277(11) Uani 1 1 d . . . . .
O1 O 0.4767(3) 0.4323(3) 0.3315(2) 0.0276(9) Uani 1 1 d . . . . .
O2 O 0.5246(3) 0.3599(3) 0.0058(3) 0.0301(9) Uani 1 1 d . . . . .
C1 C 0.2875(4) 0.2483(3) 0.1187(4) 0.0249(12) Uani 1 1 d . . . . .
C2 C 0.3127(4) 0.2742(3) 0.2018(3) 0.0231(12) Uani 1 1 d . . . . .
C3 C 0.2553(4) 0.2468(4) 0.2503(4) 0.0291(13) Uani 1 1 d . . . . .
H3 H 0.272671 0.265690 0.306315 0.035 Uiso 1 1 calc R . . . .
C4 C 0.1722(5) 0.1914(4) 0.2160(4) 0.0321(14) Uani 1 1 d . . . . .
C5 C 0.1478(4) 0.1643(4) 0.1342(4) 0.0321(14) Uani 1 1 d . . . . .
H5 H 0.091617 0.125834 0.110826 0.039 Uiso 1 1 calc R . . . .
C6 C 0.2049(5) 0.1929(4) 0.0851(4) 0.0333(15) Uani 1 1 d . . . . .
H6 H 0.186830 0.174348 0.029165 0.040 Uiso 1 1 calc R . . . .
C7 C 0.1121(5) 0.1592(5) 0.2657(5) 0.0409(17) Uani 1 1 d . . . . .
F1 F 0.1392(5) 0.0854(3) 0.2659(4) 0.075(2) Uani 0.835(6) 1 d D . . A 1
F2 F 0.1225(5) 0.2099(4) 0.3454(3) 0.074(2) Uani 0.835(6) 1 d D . . A 1
F3 F 0.0144(4) 0.1558(6) 0.2493(5) 0.086(2) Uani 0.835(6) 1 d D U . A 1
F1' F 0.054(3) 0.0907(16) 0.2159(17) 0.075(2) Uani 0.165(6) 1 d D . . A 2
F2' F 0.155(2) 0.153(2) 0.3190(18) 0.074(2) Uani 0.165(6) 1 d D . . A 2
F3' F 0.040(2) 0.218(2) 0.297(2) 0.086(2) Uani 0.165(6) 1 d D . . A 2
C8 C 0.6967(4) 0.2402(4) 0.1541(4) 0.0277(13) Uani 1 1 d . . . . .
C9 C 0.6771(4) 0.2423(3) 0.0791(4) 0.0243(12) Uani 1 1 d . . . . .
C10 C 0.7374(4) 0.2003(4) 0.0157(4) 0.0271(13) Uani 1 1 d . . . . .
H10 H 0.723939 0.202673 -0.035618 0.032 Uiso 1 1 calc R . . . .
C11 C 0.8173(4) 0.1551(4) 0.0284(4) 0.0298(13) Uani 1 1 d . . . . .
C12 C 0.8368(4) 0.1510(4) 0.1033(4) 0.0353(16) Uani 1 1 d . . . . .
H12 H 0.891440 0.119702 0.111577 0.042 Uiso 1 1 calc R . . . .
C13 C 0.7761(5) 0.1928(4) 0.1658(4) 0.0330(14) Uani 1 1 d . . . . .
H13 H 0.788422 0.189221 0.216686 0.040 Uiso 1 1 calc R . . . .
C14 C 0.8837(5) 0.1137(4) -0.0378(5) 0.0408(17) Uani 1 1 d . . . . .
F4 F 0.9378(4) 0.0526(3) -0.0301(3) 0.0671(13) Uani 1 1 d . . . . .
F5 F 0.8406(4) 0.0831(5) -0.1089(3) 0.100(2) Uani 1 1 d . . . . .
F6 F 0.9551(5) 0.1706(3) -0.0397(4) 0.102(2) Uani 1 1 d . . . . .
N5 N -0.5434(3) 0.4144(3) 0.8004(3) 0.0201(10) Uani 1 1 d . . . . .
C15 C -0.6356(4) 0.4312(4) 0.9267(4) 0.0317(14) Uani 1 1 d . . . . .
H15A H -0.668653 0.397385 0.952736 0.048 Uiso 1 1 calc R . . . .
H15B H -0.579583 0.465959 0.962136 0.048 Uiso 1 1 calc R . . . .
H15C H -0.683544 0.469287 0.916142 0.048 Uiso 1 1 calc R . . . .
C16 C -0.5967(4) 0.3710(4) 0.8478(3) 0.0252(12) Uani 1 1 d . . . . .
H16A H -0.550117 0.331818 0.859308 0.030 Uiso 1 1 calc R . . . .
H16B H -0.653817 0.335138 0.813429 0.030 Uiso 1 1 calc R . . . .
C17 C -0.7048(4) 0.4589(4) 0.7488(4) 0.0301(13) Uani 1 1 d . . . . .
H17A H -0.738197 0.509083 0.746222 0.045 Uiso 1 1 calc R . . . .
H17B H -0.696946 0.416741 0.694057 0.045 Uiso 1 1 calc R . . . .
H17C H -0.745200 0.432731 0.777903 0.045 Uiso 1 1 calc R . . . .
C18 C -0.6042(4) 0.4868(4) 0.7919(4) 0.0248(12) Uani 1 1 d . . . . .
H18A H -0.613175 0.530733 0.846494 0.030 Uiso 1 1 calc R . . . .
H18B H -0.565022 0.514777 0.762824 0.030 Uiso 1 1 calc R . . . .
C19 C -0.4652(5) 0.3727(4) 0.6646(4) 0.0349(15) Uani 1 1 d . . . . .
H19A H -0.459463 0.323655 0.613384 0.052 Uiso 1 1 calc R . . . .
H19B H -0.497044 0.419696 0.654582 0.052 Uiso 1 1 calc R . . . .
H19C H -0.398383 0.392439 0.690818 0.052 Uiso 1 1 calc R . . . .
C20 C -0.5277(4) 0.3455(4) 0.7187(3) 0.0260(12) Uani 1 1 d . . . . .
H20A H -0.495585 0.296777 0.726694 0.031 Uiso 1 1 calc R . . . .
H20B H -0.593976 0.323959 0.690557 0.031 Uiso 1 1 calc R . . . .
C21 C -0.3697(5) 0.3958(4) 0.8542(4) 0.0349(15) Uani 1 1 d . . . . .
H21A H -0.308251 0.428004 0.882600 0.052 Uiso 1 1 calc R . . . .
H21B H -0.398249 0.365534 0.885450 0.052 Uiso 1 1 calc R . . . .
H21C H -0.354229 0.353863 0.801052 0.052 Uiso 1 1 calc R . . . .
C22 C -0.4448(4) 0.4581(4) 0.8440(4) 0.0286(13) Uani 1 1 d . . . . .
H22A H -0.458593 0.501109 0.897937 0.034 Uiso 1 1 calc R . . . .
H22B H -0.414617 0.489450 0.813626 0.034 Uiso 1 1 calc R . . . .
N6 N 0.2515(4) 0.5475(3) 0.5169(3) 0.0241(8) Uani 1 1 d . . . . .
C23 C 0.1182(4) 0.4271(4) 0.4467(4) 0.0317(14) Uani 1 1 d . . . . .
H23A H 0.082901 0.394795 0.394367 0.048 Uiso 1 1 calc R . . . .
H23B H 0.154700 0.387168 0.464579 0.048 Uiso 1 1 calc R . . . .
H23C H 0.069819 0.456718 0.486284 0.048 Uiso 1 1 calc R . . . .
C24 C 0.1911(4) 0.4925(4) 0.4389(3) 0.0247(12) Uani 1 1 d . . . . .
H24A H 0.153523 0.531199 0.419322 0.030 Uiso 1 1 calc R . . . .
H24B H 0.238242 0.461781 0.397659 0.030 Uiso 1 1 calc R . . . .
C25 C 0.1293(4) 0.6704(4) 0.5617(4) 0.0306(14) Uani 1 1 d . . . . .
H25A H 0.088281 0.702622 0.606378 0.046 Uiso 1 1 calc R . . . .
H25B H 0.177875 0.710138 0.553540 0.046 Uiso 1 1 calc R . . . .
H25C H 0.086239 0.642364 0.512466 0.046 Uiso 1 1 calc R . . . .
C26 C 0.1841(4) 0.6030(4) 0.5814(4) 0.0277(13) Uani 1 1 d . . . . .
H26A H 0.134151 0.564569 0.591219 0.033 Uiso 1 1 calc R . . . .
H26B H 0.225569 0.632182 0.632194 0.033 Uiso 1 1 calc R . . . .
C27 C 0.3879(4) 0.6668(4) 0.5612(4) 0.0338(15) Uani 1 1 d . . . . .
H27A H 0.433235 0.697822 0.539710 0.051 Uiso 1 1 calc R . . . .
H27B H 0.344172 0.707621 0.598326 0.051 Uiso 1 1 calc R . . . .
H27C H 0.426980 0.638056 0.590103 0.051 Uiso 1 1 calc R . . . .
C28 C 0.3249(4) 0.6002(4) 0.4926(4) 0.0274(13) Uani 1 1 d . . . . .
H28A H 0.287554 0.630036 0.463022 0.033 Uiso 1 1 calc R . . . .
H28B H 0.370168 0.560633 0.454819 0.033 Uiso 1 1 calc R . . . .
C29 C 0.3704(5) 0.4243(4) 0.4990(4) 0.0324(14) Uani 1 1 d . . . . .
H29A H 0.400800 0.392162 0.528727 0.049 Uiso 1 1 calc R . . . .
H29B H 0.329864 0.384595 0.452145 0.049 Uiso 1 1 calc R . . . .
H29C H 0.423053 0.452614 0.480969 0.049 Uiso 1 1 calc R . . . .
C30 C 0.3044(4) 0.4918(4) 0.5535(4) 0.0292(13) Uani 1 1 d . . . . .
H30A H 0.346178 0.529924 0.601394 0.035 Uiso 1 1 calc R . . . .
H30B H 0.253284 0.462120 0.572662 0.035 Uiso 1 1 calc R . . . .
Ni2 Ni -0.00891(5) 0.30588(5) 0.70852(4) 0.02200(18) Uani 1 1 d . . . . .
S3 S -0.13720(10) 0.30349(10) 0.62638(9) 0.0258(3) Uani 1 1 d . . . . .
S4 S 0.11830(12) 0.27370(10) 0.77232(9) 0.0307(3) Uani 1 1 d . . . . .
N7 N -0.1051(4) 0.2857(3) 0.7739(3) 0.0264(11) Uani 1 1 d . . . . .
N8 N -0.1033(4) 0.3090(3) 0.8524(3) 0.0296(11) Uani 1 1 d . . . . .
N9 N 0.0873(3) 0.3209(3) 0.6402(3) 0.0245(10) Uani 1 1 d . . . . .
N10 N 0.0931(4) 0.3757(3) 0.6060(3) 0.0267(11) Uani 1 1 d . . . . .
O3 O -0.0256(3) 0.3523(3) 0.8899(2) 0.0336(10) Uani 1 1 d . . . . .
O4 O 0.0229(3) 0.4273(3) 0.6177(2) 0.0281(9) Uani 1 1 d . . . . .
C31 C -0.2201(4) 0.2445(4) 0.6603(3) 0.0238(12) Uani 1 1 d . . . . .
C32 C -0.1957(4) 0.2408(4) 0.7353(4) 0.0246(12) Uani 1 1 d . . . . .
C33 C -0.2579(5) 0.1962(4) 0.7662(4) 0.0298(13) Uani 1 1 d . . . . .
H33 H -0.241082 0.194042 0.817143 0.036 Uiso 1 1 calc R . . . .
C34 C -0.3450(5) 0.1545(4) 0.7223(4) 0.0317(14) Uani 1 1 d . . . . .
C35 C -0.3696(4) 0.1570(4) 0.6475(4) 0.0347(16) Uani 1 1 d . . . . .
H35 H -0.428647 0.127635 0.617183 0.042 Uiso 1 1 calc R . . . .
C36 C -0.3077(4) 0.2022(4) 0.6178(4) 0.0316(14) Uani 1 1 d . . . . .
H36 H -0.325198 0.204626 0.567061 0.038 Uiso 1 1 calc R . . . .
C37 C -0.4123(5) 0.1082(5) 0.7550(5) 0.0472(19) Uani 1 1 d . . . . .
F7 F -0.4076(8) 0.1384(7) 0.8362(6) 0.0699(13) Uani 0.528(6) 1 d D . . B 1
F8 F -0.5054(7) 0.1047(7) 0.7322(7) 0.0699(13) Uani 0.528(6) 1 d D . . B 1
F9 F -0.3868(7) 0.0246(6) 0.7337(6) 0.0699(13) Uani 0.528(6) 1 d D . . B 1
F7' F -0.3798(9) 0.1003(8) 0.8217(8) 0.0699(13) Uani 0.472(6) 1 d D . . B 2
F8' F -0.5027(8) 0.1548(8) 0.7802(7) 0.0699(13) Uani 0.472(6) 1 d D . . B 2
F9' F -0.4604(9) 0.0393(7) 0.7022(7) 0.0699(13) Uani 0.472(6) 1 d D . . B 2
C38 C 0.1905(4) 0.2361(4) 0.6880(4) 0.0274(13) Uani 1 1 d . . . . .
C39 C 0.1703(4) 0.2664(4) 0.6265(4) 0.0258(12) Uani 1 1 d . . . . .
C40 C 0.2248(4) 0.2415(4) 0.5589(4) 0.0281(13) Uani 1 1 d . . . . .
H40 H 0.210428 0.263114 0.518268 0.034 Uiso 1 1 calc R . . . .
C41 C 0.3015(5) 0.1841(4) 0.5505(4) 0.0344(15) Uani 1 1 d . . . . .
C42 C 0.3227(5) 0.1523(4) 0.6098(4) 0.0380(16) Uani 1 1 d . . . . .
H42 H 0.374481 0.113003 0.603834 0.046 Uiso 1 1 calc R . . . .
C43 C 0.2668(5) 0.1788(4) 0.6785(4) 0.0342(15) Uani 1 1 d . . . . .
H43 H 0.281198 0.157273 0.719156 0.041 Uiso 1 1 calc R . . . .
C44 C 0.3594(5) 0.1566(5) 0.4780(5) 0.0434(17) Uani 1 1 d . . . . .
F10 F 0.3235(7) 0.1702(10) 0.4170(5) 0.113(6) Uani 0.693(8) 1 d D . . C 1
F11 F 0.3931(9) 0.0760(5) 0.4571(6) 0.098(4) Uani 0.693(8) 1 d D . . C 1
F12 F 0.4511(5) 0.1968(6) 0.4931(5) 0.082(3) Uani 0.693(8) 1 d D . . C 1
F10' F 0.3703(15) 0.2122(12) 0.4466(14) 0.082(3) Uani 0.307(8) 1 d D . . C 2
F11' F 0.3182(13) 0.0830(11) 0.4197(9) 0.061(5) Uani 0.307(8) 1 d D . . C 2
F12' F 0.4447(18) 0.1313(14) 0.4882(12) 0.098(4) Uani 0.307(8) 1 d D . . C 2
N11 N 0.0331(3) 0.4209(3) 1.1399(3) 0.0204(10) Uani 1 1 d . . . . .
C45 C -0.1412(4) 0.4034(4) 1.0698(4) 0.0278(13) Uani 1 1 d . . . . .
H45A H -0.199050 0.436194 1.065082 0.042 Uiso 1 1 calc R . . . .
H45B H -0.114464 0.374663 1.016695 0.042 Uiso 1 1 calc R . . . .
H45C H -0.161901 0.360102 1.090461 0.042 Uiso 1 1 calc R . . . .
C46 C -0.0621(4) 0.4634(4) 1.1266(4) 0.0251(12) Uani 1 1 d . . . . .
H46A H -0.090991 0.493258 1.179415 0.030 Uiso 1 1 calc R . . . .
H46B H -0.043664 0.507785 1.105819 0.030 Uiso 1 1 calc R . . . .
C47 C -0.0525(5) 0.3743(4) 1.2410(4) 0.0325(14) Uani 1 1 d . . . . .
H47A H -0.067976 0.324486 1.254289 0.049 Uiso 1 1 calc R . . . .
H47B H -0.012023 0.417458 1.285727 0.049 Uiso 1 1 calc R . . . .
H47C H -0.114807 0.399494 1.231820 0.049 Uiso 1 1 calc R . . . .
C48 C 0.0048(5) 0.3462(4) 1.1662(4) 0.0307(14) Uani 1 1 d D . . . .
H48A H -0.035978 0.301573 1.121760 0.037 Uiso 1 1 calc R . . . .
H48B H 0.066715 0.319520 1.175618 0.037 Uiso 1 1 calc R . . . .
C49 C 0.1984(4) 0.4638(4) 1.2245(4) 0.0310(14) Uani 1 1 d . . . . .
H49A H 0.235494 0.514069 1.264542 0.047 Uiso 1 1 calc R . . . .
H49B H 0.187025 0.420568 1.247362 0.047 Uiso 1 1 calc R . . . .
H49C H 0.237074 0.439192 1.176579 0.047 Uiso 1 1 calc R . . . .
C50 C 0.0991(4) 0.4911(4) 1.2012(3) 0.0245(12) Uani 1 1 d . . . . .
H50A H 0.062048 0.517615 1.250592 0.029 Uiso 1 1 calc R . . . .
H50B H 0.111957 0.536187 1.180007 0.029 Uiso 1 1 calc R . . . .
C51 C 0.1280(4) 0.4405(4) 1.0283(4) 0.0283(13) Uani 1 1 d . . . . .
H51A H 0.159517 0.408334 0.977989 0.042 Uiso 1 1 calc R . . . .
H51B H 0.074608 0.474409 1.017995 0.042 Uiso 1 1 calc R . . . .
H51C H 0.178221 0.479202 1.067786 0.042 Uiso 1 1 calc R . . . .
C52 C 0.0850(4) 0.3789(4) 1.0607(3) 0.0240(12) Uani 1 1 d . . . . .
H52A H 0.139436 0.343950 1.069290 0.029 Uiso 1 1 calc R . . . .
H52B H 0.036040 0.339168 1.019602 0.029 Uiso 1 1 calc R . . . .
N12 N -0.500000 0.000000 1.000000 0.0342(17) Uani 1 2 d DS T P . .
C53 C -0.6188(6) 0.0575(6) 0.9194(5) 0.065(2) Uani 1 1 d . . . . .
H53A H -0.637688 0.101823 0.899484 0.097 Uiso 1 1 calc R . . . .
H53B H -0.610366 0.003057 0.873685 0.097 Uiso 1 1 calc R . . . .
H53C H -0.671311 0.049468 0.952218 0.097 Uiso 1 1 calc R . . . .
C54 C -0.5176(13) 0.0864(9) 0.9723(10) 0.065(2) Uani 0.5 1 d D . . . .
C55 C -0.4093(11) -0.0611(7) 0.8735(8) 0.120(5) Uani 1 1 d D . . . .
H55A H -0.358794 -0.065903 0.834624 0.180 Uiso 1 1 calc R . . . .
H55B H -0.407138 -0.110907 0.888736 0.180 Uiso 1 1 calc R . . . .
H55C H -0.475765 -0.059323 0.849188 0.180 Uiso 1 1 calc R . . . .
C56 C -0.3879(16) 0.0213(12) 0.9483(12) 0.120(5) Uani 0.5 1 d D . . . .
N13 N 0.000000 0.000000 0.500000 0.0361(17) Uani 1 2 d DS T P . .
C59 C -0.0361(10) 0.1221(6) 0.4529(7) 0.097(4) Uani 1 1 d D . . . .
C60 C 0.0253(15) 0.0962(9) 0.5165(16) 0.090(5) Uani 0.5 1 d D . . . .
C61 C -0.0631(19) 0.0285(13) 0.4413(16) 0.122(11) Uani 0.5 1 d D . . . .
C62 C 0.1310(12) -0.0340(8) 0.3960(9) 0.150(7) Uani 1 1 d D . . . .
C63 C 0.1125(11) 0.0110(10) 0.4872(11) 0.090(5) Uani 0.5 1 d D . . . .
C64 C 0.0227(17) -0.0581(13) 0.4102(12) 0.150(7) Uani 0.5 1 d D . . . .
O5 O 1.2183(10) -0.0220(7) -0.2886(9) 0.184(6) Uani 1 1 d D . . . .
C65 C 1.0787(13) 0.0711(10) -0.1888(14) 0.192(10) Uani 1 1 d D . . . .
H65A H 1.071680 0.074591 -0.133808 0.288 Uiso 1 1 calc R . . . .
H65B H 1.092824 0.128928 -0.187533 0.288 Uiso 1 1 calc R . . . .
H65C H 1.016374 0.046902 -0.221310 0.288 Uiso 1 1 calc R . . . .
C66 C 1.1664(11) 0.0120(12) -0.2267(7) 0.137(6) Uani 1 1 d D . . . .
H66A H 1.220589 0.039933 -0.184744 0.165 Uiso 1 1 calc R . . . .
H66B H 1.145954 -0.040144 -0.217720 0.165 Uiso 1 1 calc R . . . .
C67 C 1.3089(12) -0.0714(11) -0.3074(11) 0.223(9) Uani 1 1 d D . . . .
H67A H 1.296538 -0.128007 -0.303980 0.268 Uiso 1 1 calc R . . . .
H67B H 1.363760 -0.040241 -0.267225 0.268 Uiso 1 1 calc R . . . .
C68 C 1.3416(14) -0.0859(12) -0.3958(11) 0.223(9) Uani 1 1 d D . . . .
H68A H 1.402317 -0.119099 -0.406871 0.335 Uiso 1 1 calc R . . . .
H68B H 1.287774 -0.117622 -0.435635 0.335 Uiso 1 1 calc R . . . .
H68C H 1.354920 -0.029954 -0.398922 0.335 Uiso 1 1 calc R . . . .

loop_
_atom_site_aniso_label
_atom_site_aniso_U_11
_atom_site_aniso_U_22
_atom_site_aniso_U_33
_atom_site_aniso_U_23
_atom_site_aniso_U_13
_atom_site_aniso_U_12
Ni1 0.0196(4) 0.0251(4) 0.0228(4) 0.0112(3) 0.0010(3) 0.0003(3)
S1 0.0217(7) 0.0323(8) 0.0256(7) 0.0133(6) -0.0012(6) 0.0025(6)
S2 0.0231(7) 0.0416(9) 0.0263(8) 0.0163(7) -0.0027(6) 0.0002(6)
N1 0.026(3) 0.026(2) 0.024(3) 0.014(2) -0.002(2) -0.0016(19)
N2 0.023(3) 0.030(3) 0.023(3) 0.011(2) 0.001(2) 0.001(2)
N3 0.019(2) 0.025(2) 0.027(3) 0.012(2) -0.0005(19) 0.0012(18)
N4 0.029(3) 0.030(3) 0.025(3) 0.012(2) -0.001(2) -0.001(2)
O1 0.024(2) 0.031(2) 0.027(2) 0.0116(18) -0.0039(17) -0.0032(17)
O2 0.030(2) 0.032(2) 0.034(2) 0.018(2) 0.0036(18) 0.0076(18)
C1 0.018(3) 0.020(3) 0.034(3) 0.008(2) 0.001(2) 0.005(2)
C2 0.021(3) 0.022(3) 0.029(3) 0.012(2) 0.000(2) 0.004(2)
C3 0.024(3) 0.030(3) 0.037(4) 0.017(3) 0.003(3) 0.006(2)
C4 0.024(3) 0.027(3) 0.050(4) 0.019(3) 0.009(3) 0.005(2)
C5 0.020(3) 0.027(3) 0.047(4) 0.013(3) 0.001(3) -0.001(2)
C6 0.028(3) 0.028(3) 0.037(4) 0.005(3) -0.005(3) 0.005(3)
C7 0.028(4) 0.044(4) 0.062(5) 0.033(4) 0.001(3) 0.001(3)
F1 0.113(5) 0.039(3) 0.090(5) 0.038(3) 0.058(4) 0.020(3)
F2 0.100(5) 0.059(4) 0.054(4) 0.010(3) 0.041(3) -0.033(4)
F3 0.028(3) 0.154(7) 0.114(5) 0.098(5) -0.005(3) -0.020(3)
F1' 0.113(5) 0.039(3) 0.090(5) 0.038(3) 0.058(4) 0.020(3)
F2' 0.100(5) 0.059(4) 0.054(4) 0.010(3) 0.041(3) -0.033(4)
F3' 0.028(3) 0.154(7) 0.114(5) 0.098(5) -0.005(3) -0.020(3)
C8 0.020(3) 0.028(3) 0.036(3) 0.013(3) 0.001(3) -0.005(2)
C9 0.023(3) 0.019(3) 0.031(3) 0.010(2) -0.004(2) -0.005(2)
C10 0.023(3) 0.024(3) 0.031(3) 0.008(3) -0.001(2) -0.005(2)
C11 0.016(3) 0.032(3) 0.039(4) 0.012(3) -0.002(2) 0.000(2)
C12 0.018(3) 0.036(3) 0.051(4) 0.016(3) -0.007(3) 0.002(2)
C13 0.027(3) 0.042(4) 0.035(4) 0.021(3) -0.004(3) -0.004(3)
C14 0.029(3) 0.035(4) 0.052(4) 0.010(3) 0.002(3) 0.003(3)
F4 0.067(3) 0.061(3) 0.079(3) 0.030(3) 0.020(3) 0.040(2)
F5 0.063(3) 0.159(6) 0.036(3) -0.011(3) -0.005(2) 0.068(4)
F6 0.098(4) 0.059(3) 0.132(5) 0.010(3) 0.081(4) -0.008(3)
N5 0.021(2) 0.020(2) 0.019(2) 0.0067(19) 0.0019(19) -0.0031(18)
C15 0.018(3) 0.048(4) 0.035(4) 0.023(3) 0.005(3) 0.004(3)
C16 0.020(3) 0.032(3) 0.027(3) 0.015(3) 0.002(2) -0.004(2)
C17 0.028(3) 0.034(3) 0.031(3) 0.016(3) 0.001(3) 0.000(3)
C18 0.028(3) 0.022(3) 0.026(3) 0.011(2) 0.004(2) 0.005(2)
C19 0.045(4) 0.035(3) 0.025(3) 0.012(3) 0.008(3) 0.010(3)
C20 0.032(3) 0.023(3) 0.024(3) 0.009(2) 0.002(2) 0.005(2)
C21 0.022(3) 0.047(4) 0.038(4) 0.019(3) 0.002(3) 0.001(3)
C22 0.019(3) 0.032(3) 0.031(3) 0.009(3) 0.000(2) -0.004(2)
N6 0.0185(19) 0.039(2) 0.019(2) 0.016(2) 0.0027(16) 0.004(2)
C23 0.024(3) 0.045(4) 0.027(3) 0.016(3) -0.002(3) -0.003(3)
C24 0.021(3) 0.035(3) 0.020(3) 0.014(3) -0.006(2) 0.000(2)
C25 0.026(3) 0.042(4) 0.027(3) 0.017(3) 0.003(3) 0.008(3)
C26 0.016(3) 0.046(4) 0.023(3) 0.014(3) 0.005(2) 0.002(2)
C27 0.023(3) 0.049(4) 0.033(4) 0.019(3) 0.002(3) -0.005(3)
C28 0.025(3) 0.039(3) 0.024(3) 0.019(3) 0.006(2) 0.002(3)
C29 0.027(3) 0.042(4) 0.033(4) 0.020(3) 0.000(3) 0.007(3)
C30 0.024(3) 0.045(4) 0.026(3) 0.022(3) -0.002(3) 0.000(3)
Ni2 0.0202(4) 0.0259(4) 0.0219(4) 0.0117(3) 0.0001(3) -0.0020(3)
S3 0.0227(7) 0.0335(8) 0.0240(7) 0.0145(6) 0.0002(6) -0.0009(6)
S4 0.0271(8) 0.0401(9) 0.0291(8) 0.0187(7) -0.0030(6) -0.0016(6)
N7 0.028(3) 0.026(3) 0.027(3) 0.014(2) 0.000(2) -0.002(2)
N8 0.037(3) 0.031(3) 0.024(3) 0.013(2) 0.002(2) -0.003(2)
N9 0.022(2) 0.027(2) 0.025(3) 0.011(2) -0.001(2) -0.0040(19)
N10 0.029(3) 0.028(3) 0.020(3) 0.007(2) -0.003(2) -0.002(2)
O3 0.036(2) 0.042(3) 0.021(2) 0.0115(19) -0.0025(18) -0.012(2)
O4 0.029(2) 0.029(2) 0.030(2) 0.0151(18) 0.0052(18) 0.0019(17)
C31 0.020(3) 0.025(3) 0.026(3) 0.009(2) 0.003(2) 0.003(2)
C32 0.021(3) 0.024(3) 0.028(3) 0.010(2) 0.003(2) 0.001(2)
C33 0.031(3) 0.035(3) 0.025(3) 0.014(3) 0.001(3) -0.003(3)
C34 0.029(3) 0.028(3) 0.038(4) 0.013(3) 0.006(3) 0.000(2)
C35 0.021(3) 0.040(4) 0.039(4) 0.012(3) -0.002(3) -0.008(3)
C36 0.026(3) 0.036(3) 0.029(3) 0.009(3) -0.009(3) -0.003(3)
C37 0.037(4) 0.056(5) 0.048(4) 0.022(4) -0.013(3) -0.027(3)
F7 0.070(3) 0.071(3) 0.075(3) 0.035(3) 0.018(2) -0.024(3)
F8 0.070(3) 0.071(3) 0.075(3) 0.035(3) 0.018(2) -0.024(3)
F9 0.070(3) 0.071(3) 0.075(3) 0.035(3) 0.018(2) -0.024(3)
F7' 0.070(3) 0.071(3) 0.075(3) 0.035(3) 0.018(2) -0.024(3)
F8' 0.070(3) 0.071(3) 0.075(3) 0.035(3) 0.018(2) -0.024(3)
F9' 0.070(3) 0.071(3) 0.075(3) 0.035(3) 0.018(2) -0.024(3)
C38 0.020(3) 0.027(3) 0.031(3) 0.008(3) -0.005(2) -0.007(2)
C39 0.020(3) 0.027(3) 0.030(3) 0.012(3) -0.001(2) -0.003(2)
C40 0.021(3) 0.033(3) 0.027(3) 0.009(3) -0.003(2) -0.007(2)
C41 0.023(3) 0.032(3) 0.041(4) 0.007(3) -0.002(3) -0.006(3)
C42 0.022(3) 0.028(3) 0.058(4) 0.011(3) -0.005(3) -0.002(2)
C43 0.026(3) 0.032(3) 0.048(4) 0.020(3) -0.003(3) -0.002(3)
C44 0.027(3) 0.045(4) 0.054(5) 0.013(4) 0.011(3) 0.010(3)
F10 0.072(6) 0.236(16) 0.032(4) 0.046(7) 0.025(4) 0.097(8)
F11 0.148(10) 0.045(4) 0.105(7) 0.022(5) 0.087(7) 0.048(6)
F12 0.053(4) 0.100(6) 0.071(5) 0.007(4) 0.032(3) -0.029(4)
F10' 0.053(4) 0.100(6) 0.071(5) 0.007(4) 0.032(3) -0.029(4)
F11' 0.057(10) 0.052(10) 0.038(8) -0.021(7) -0.004(7) -0.003(8)
F12' 0.148(10) 0.045(4) 0.105(7) 0.022(5) 0.087(7) 0.048(6)
N11 0.016(2) 0.025(2) 0.025(3) 0.015(2) 0.0020(19) 0.0057(18)
C45 0.021(3) 0.032(3) 0.031(3) 0.012(3) 0.004(2) 0.002(2)
C46 0.019(3) 0.028(3) 0.031(3) 0.014(3) 0.004(2) 0.004(2)
C47 0.042(4) 0.032(3) 0.027(3) 0.015(3) 0.008(3) 0.000(3)
C48 0.041(4) 0.025(3) 0.032(3) 0.018(3) 0.000(3) 0.007(3)
C49 0.025(3) 0.040(3) 0.029(3) 0.015(3) -0.009(3) 0.000(3)
C50 0.022(3) 0.027(3) 0.026(3) 0.012(3) 0.004(2) 0.003(2)
C51 0.023(3) 0.042(3) 0.022(3) 0.015(3) 0.002(2) -0.004(3)
C52 0.020(3) 0.031(3) 0.019(3) 0.008(2) -0.001(2) 0.000(2)
N12 0.022(3) 0.022(3) 0.058(5) 0.017(3) -0.007(3) -0.003(3)
C53 0.067(5) 0.057(4) 0.062(5) 0.014(4) -0.014(4) 0.027(4)
C54 0.067(5) 0.057(4) 0.062(5) 0.014(4) -0.014(4) 0.027(4)
C55 0.169(11) 0.089(7) 0.128(10) 0.065(7) 0.031(9) 0.088(8)
C56 0.169(11) 0.089(7) 0.128(10) 0.065(7) 0.031(9) 0.088(8)
N13 0.037(4) 0.023(4) 0.042(4) 0.006(3) 0.007(3) -0.009(3)
C59 0.164(11) 0.050(5) 0.094(8) 0.042(5) 0.037(8) 0.041(6)
C60 0.065(8) 0.038(6) 0.162(15) 0.034(8) 0.009(9) -0.025(6)
C61 0.13(2) 0.099(18) 0.16(3) 0.089(19) -0.084(19) -0.023(15)
C62 0.219(15) 0.081(7) 0.187(13) 0.072(8) 0.162(12) 0.084(9)
C63 0.065(8) 0.038(6) 0.162(15) 0.034(8) 0.009(9) -0.025(6)
C64 0.219(15) 0.081(7) 0.187(13) 0.072(8) 0.162(12) 0.084(9)
O5 0.181(11) 0.094(7) 0.230(14) 0.005(8) 0.072(11) 0.017(7)
C65 0.20(2) 0.097(12) 0.28(3) 0.070(14) 0.099(19) -0.039(12)
C66 0.134(13) 0.224(19) 0.063(8) 0.070(10) -0.008(8) -0.043(13)
C67 0.182(13) 0.143(11) 0.242(17) -0.050(11) 0.128(12) -0.029(9)
C68 0.182(13) 0.143(11) 0.242(17) -0.050(11) 0.128(12) -0.029(9)

loop_
_atom_type_symbol
_atom_type_description
_atom_type_scat_dispersion_real
_atom_type_scat_dispersion_imag
_atom_type_scat_source
C C 0.0033 0.0016 'International Tables Vol C Tables 4.2.6.8 and 6.1.1.4'
H H 0.0000 0.0000 'International Tables Vol C Tables 4.2.6.8 and 6.1.1.4'
F F 0.0171 0.0103 'International Tables Vol C Tables 4.2.6.8 and 6.1.1.4'
N N 0.0061 0.0033 'International Tables Vol C Tables 4.2.6.8 and 6.1.1.4'
Ni Ni 0.3393 1.1124 'International Tables Vol C Tables 4.2.6.8 and 6.1.1.4'
O O 0.0106 0.0060 'International Tables Vol C Tables 4.2.6.8 and 6.1.1.4'
S S 0.1246 0.1234 'International Tables Vol C Tables 4.2.6.8 and 6.1.1.4'

loop_
_geom_angle_atom_site_label_1
_geom_angle_atom_site_label_2
_geom_angle_atom_site_label_3
_geom_angle
_geom_angle_site_symmetry_1
_geom_angle_site_symmetry_3
S2 Ni1 S1 164.30(7) . .
N1 Ni1 S1 85.10(15) . .
N1 Ni1 S2 93.39(15) . .
N1 Ni1 N3 178.5(2) . .
N3 Ni1 S1 94.89(14) . .
N3 Ni1 S2 86.20(14) . .
C1 S1 Ni1 94.1(2) . .
C8 S2 Ni1 96.6(2) . .
N2 N1 Ni1 132.4(4) . .
N2 N1 C2 112.5(5) . .
C2 N1 Ni1 115.2(4) . .
O1 N2 N1 114.6(4) . .
N4 N3 Ni1 129.3(4) . .
N4 N3 C9 113.2(5) . .
C9 N3 Ni1 117.5(4) . .
O2 N4 N3 115.5(5) . .
C2 C1 S1 116.8(4) . .
C6 C1 S1 124.4(5) . .
C6 C1 C2 118.8(6) . .
C1 C2 N1 113.8(5) . .
C3 C2 N1 124.8(5) . .
C3 C2 C1 121.4(5) . .
C2 C3 C4 119.4(6) . .
C3 C4 C7 120.4(6) . .
C5 C4 C3 119.7(6) . .
C5 C4 C7 119.9(6) . .
C4 C5 C6 121.1(6) . .
C1 C6 C5 119.7(6) . .
F1 C7 C4 114.1(6) . .
F1 C7 F2 101.2(7) . .
F1 C7 F3 109.5(7) . .
F2 C7 C4 113.1(6) . .
F3 C7 C4 114.4(6) . .
F3 C7 F2 103.3(7) . .
F1' C7 C4 108.4(13) . .
F1' C7 F3' 100.4(18) . .
F2' C7 C4 115.0(15) . .
F2' C7 F1' 118.1(19) . .
F2' C7 F3' 106(2) . .
F3' C7 C4 107.1(14) . .
C9 C8 S2 117.6(5) . .
C9 C8 C13 119.5(6) . .
C13 C8 S2 122.9(5) . .
C8 C9 N3 115.0(5) . .
C8 C9 C10 120.8(6) . .
C10 C9 N3 124.1(5) . .
C11 C10 C9 119.2(6) . .
C10 C11 C12 120.6(6) . .
C10 C11 C14 119.1(6) . .
C12 C11 C14 120.3(6) . .
C13 C12 C11 119.7(6) . .
C12 C13 C8 120.2(6) . .
F4 C14 C11 115.0(6) . .
F4 C14 F6 101.8(6) . .
F5 C14 C11 115.4(6) . .
F5 C14 F4 107.4(6) . .
F5 C14 F6 105.1(7) . .
F6 C14 C11 110.8(6) . .
C16 N5 C18 111.6(4) . .
C16 N5 C22 111.0(4) . .
C20 N5 C16 106.9(4) . .
C20 N5 C18 110.7(4) . .
C20 N5 C22 111.7(4) . .
C22 N5 C18 105.0(4) . .
N5 C16 C15 115.5(5) . .
C17 C18 N5 115.0(5) . .
C19 C20 N5 115.8(5) . .
N5 C22 C21 113.7(5) . .
C26 N6 C24 111.7(5) . .
C28 N6 C24 105.0(4) . .
C28 N6 C26 112.7(4) . .
C28 N6 C30 111.2(5) . .
C30 N6 C24 111.2(4) . .
C30 N6 C26 105.2(4) . .
C23 C24 N6 114.8(5) . .
C25 C26 N6 115.3(5) . .
N6 C28 C27 115.3(5) . .
C29 C30 N6 116.3(5) . .
S4 Ni2 S3 165.76(7) . .
N7 Ni2 S3 85.93(15) . .
N7 Ni2 S4 93.88(16) . .
N7 Ni2 N9 177.5(2) . .
N9 Ni2 S3 93.73(15) . .
N9 Ni2 S4 85.85(15) . .
C31 S3 Ni2 96.2(2) . .
C38 S4 Ni2 94.6(2) . .
N8 N7 Ni2 130.2(4) . .
N8 N7 C32 112.0(5) . .
C32 N7 Ni2 117.7(4) . .
O3 N8 N7 114.5(5) . .
N10 N9 Ni2 130.8(4) . .
N10 N9 C39 113.1(5) . .
C39 N9 Ni2 116.0(4) . .
O4 N10 N9 116.0(5) . .
C32 C31 S3 117.3(4) . .
C36 C31 S3 124.1(5) . .
C36 C31 C32 118.6(5) . .
C31 C32 N7 114.4(5) . .
C33 C32 N7 125.1(5) . .
C33 C32 C31 120.5(5) . .
C32 C33 C34 119.7(6) . .
C33 C34 C35 120.4(6) . .
C33 C34 C37 120.1(6) . .
C35 C34 C37 119.5(6) . .
C36 C35 C34 119.4(6) . .
C35 C36 C31 121.4(6) . .
F7 C37 C34 114.2(7) . .
F7 C37 F9 102.8(8) . .
F8 C37 C34 115.5(7) . .
F8 C37 F7 106.6(9) . .
F8 C37 F9 105.5(8) . .
F9 C37 C34 111.2(7) . .
F7' C37 C34 116.5(7) . .
F7' C37 F8' 101.4(9) . .
F7' C37 F9' 114.5(9) . .
F8' C37 C34 110.8(7) . .
F9' C37 C34 116.1(7) . .
F9' C37 F8' 93.9(8) . .
C39 C38 S4 117.7(5) . .
C43 C38 S4 124.0(5) . .
C43 C38 C39 118.3(6) . .
C38 C39 N9 113.6(5) . .
C40 C39 N9 124.8(5) . .
C40 C39 C38 121.5(6) . .
C39 C40 C41 119.4(6) . .
C40 C41 C44 119.6(6) . .
C42 C41 C40 120.4(6) . .
C42 C41 C44 120.0(6) . .
C41 C42 C43 119.4(6) . .
C38 C43 C42 121.0(6) . .
F10 C44 C41 117.9(6) . .
F10 C44 F11 112.4(9) . .
F10 C44 F12 103.4(9) . .
F11 C44 C41 113.0(7) . .
F12 C44 C41 111.8(6) . .
F12 C44 F11 95.6(8) . .
F10' C44 C41 115.6(10) . .
F10' C44 F11' 107.9(13) . .
F11' C44 C41 111.1(9) . .
F12' C44 C41 113.6(11) . .
F12' C44 F10' 107.6(14) . .
F12' C44 F11' 99.9(13) . .
C46 N11 C48 109.2(4) . .
C46 N11 C52 110.6(4) . .
C50 N11 C46 106.4(4) . .
C50 N11 C48 113.9(4) . .
C50 N11 C52 111.0(4) . .
C52 N11 C48 105.8(4) . .
C45 C46 N11 115.3(5) . .
C47 C48 N11 113.5(5) . .
N11 C50 C49 115.9(5) . .
C51 C52 N11 115.0(5) . .
C54 N12 C54 180.0(3) 2_457 .
C54 N12 C56 68.4(8) . .
C54 N12 C56 111.6(8) . 2_457
C54 N12 C56 68.4(8) 2_457 2_457
C54 N12 C56 111.6(8) 2_457 .
C56 N12 C56 180.0(11) . 2_457
C53 C54 N12 101.1(9) . .
C55 C56 N12 92.8(12) . .
C60 N13 C60 180(2) 2_556 .
C60 N13 C63 109.2(10) 2_556 .
C60 N13 C63 109.2(10) . 2_556
C60 N13 C63 70.8(10) . .
C60 N13 C63 70.8(10) 2_556 2_556
C60 N13 C64 70.6(12) 2_556 .
C60 N13 C64 109.4(12) . .
C60 N13 C64 109.4(12) 2_556 2_556
C60 N13 C64 70.6(12) . 2_556
C61 N13 C60 110.4(11) . 2_556
C61 N13 C60 69.6(11) 2_556 2_556
C61 N13 C60 110.4(11) 2_556 .
C61 N13 C60 69.6(11) . .
C61 N13 C61 180.0(14) 2_556 .
C61 N13 C63 71.3(13) . 2_556
C61 N13 C63 71.3(13) 2_556 .
C61 N13 C63 108.7(13) 2_556 2_556
C61 N13 C63 108.7(13) . .
C61 N13 C64 70.5(15) 2_556 2_556
C61 N13 C64 70.5(15) . .
C61 N13 C64 109.5(15) . 2_556
C61 N13 C64 109.5(15) 2_556 .
C63 N13 C63 180.0 . 2_556
C64 N13 C63 109.6(10) . 2_556
C64 N13 C63 70.4(10) . .
C64 N13 C63 109.6(10) 2_556 .
C64 N13 C63 70.4(10) 2_556 2_556
C64 N13 C64 180.0(9) . 2_556
N13 C60 C59 109.3(13) . .
N13 C61 C64 55.7(9) . .
N13 C63 C64 55.6(6) . .
C62 C63 N13 109.5(11) . .
C62 C63 C64 54.6(8) . .
N13 C64 C61 53.9(8) . .
N13 C64 C63 54.1(7) . .
C63 C64 C61 88.4(10) . .
C66 O5 C67 136.6(17) . .
O5 C66 C65 147.0(16) . .
O5 C67 C68 111.1(16) . .

loop_
_geom_bond_atom_site_label_1
_geom_bond_atom_site_label_2
_geom_bond_distance
_geom_bond_site_symmetry_2
Ni1 S1 2.2211(16) .
Ni1 S2 2.1991(16) .
Ni1 N1 1.885(5) .
Ni1 N3 1.899(5) .
S1 C1 1.754(6) .
S2 C8 1.753(6) .
N1 N2 1.309(7) .
N1 C2 1.426(7) .
N2 O1 1.279(6) .
N3 N4 1.317(7) .
N3 C9 1.426(7) .
N4 O2 1.251(6) .
C1 C2 1.409(8) .
C1 C6 1.386(8) .
C2 C3 1.390(8) .
C3 C4 1.393(9) .
C4 C5 1.384(9) .
C4 C7 1.474(9) .
C5 C6 1.408(9) .
C7 F1 1.305(8) .
C7 F2 1.355(10) .
C7 F3 1.324(8) .
C7 F1' 1.35(3) .
C7 F2' 1.14(3) .
C7 F3' 1.38(3) .
C8 C9 1.380(9) .
C8 C13 1.399(9) .
C9 C10 1.395(8) .
C10 C11 1.388(8) .
C11 C12 1.391(9) .
C11 C14 1.478(9) .
C12 C13 1.386(9) .
C14 F4 1.317(8) .
C14 F5 1.284(8) .
C14 F6 1.353(8) .
N5 C16 1.516(7) .
N5 C18 1.533(7) .
N5 C20 1.508(7) .
N5 C22 1.522(7) .
C15 C16 1.516(8) .
C17 C18 1.495(8) .
C19 C20 1.506(8) .
C21 C22 1.525(9) .
N6 C24 1.530(7) .
N6 C26 1.528(7) .
N6 C28 1.502(7) .
N6 C30 1.512(7) .
C23 C24 1.509(8) .
C25 C26 1.511(8) .
C27 C28 1.513(8) .
C29 C30 1.515(9) .
Ni2 S3 2.2044(16) .
Ni2 S4 2.2042(17) .
Ni2 N7 1.898(5) .
Ni2 N9 1.903(5) .
S3 C31 1.757(6) .
S4 C38 1.752(6) .
N7 N8 1.312(7) .
N7 C32 1.416(7) .
N8 O3 1.262(6) .
N9 N10 1.297(7) .
N9 C39 1.426(7) .
N10 O4 1.263(6) .
C31 C32 1.401(8) .
C31 C36 1.389(8) .
C32 C33 1.384(8) .
C33 C34 1.389(9) .
C34 C35 1.390(9) .
C34 C37 1.465(9) .
C35 C36 1.375(9) .
C37 F7 1.348(13) .
C37 F8 1.288(12) .
C37 F9 1.364(12) .
C37 F7' 1.314(14) .
C37 F8' 1.451(14) .
C37 F9' 1.314(12) .
C38 C39 1.407(8) .
C38 C43 1.390(9) .
C39 C40 1.377(8) .
C40 C41 1.400(9) .
C41 C42 1.389(10) .
C41 C44 1.472(10) .
C42 C43 1.403(10) .
C44 F10 1.281(11) .
C44 F11 1.356(10) .
C44 F12 1.354(10) .
C44 F10' 1.28(2) .
C44 F11' 1.362(14) .
C44 F12' 1.26(2) .
N11 C46 1.530(7) .
N11 C48 1.554(7) .
N11 C50 1.501(7) .
N11 C52 1.534(7) .
C45 C46 1.498(8) .
C47 C48 1.499(9) .
C49 C50 1.509(8) .
C51 C52 1.493(8) .
N12 C54 1.730(12) 2_457
N12 C54 1.730(12) .
N12 C56 1.90(2) 2_457
N12 C56 1.90(2) .
C53 C54 1.573(18) .
C55 C56 1.523(17) .
N13 C60 1.557(12) .
N13 C60 1.557(12) 2_556
N13 C61 1.547(14) 2_556
N13 C61 1.547(14) .
N13 C63 1.553(13) .
N13 C63 1.553(13) 2_556
N13 C64 1.582(15) .
N13 C64 1.582(15) 2_556
C59 C60 1.58(3) .
C61 C64 1.80(3) .
C62 C63 1.557(16) .
C63 C64 1.81(3) .
O5 C66 1.285(13) .
O5 C67 1.464(15) .
C65 C66 1.561(15) .
C67 C68 1.601(16) .

loop_
_geom_torsion_atom_site_label_1
_geom_torsion_atom_site_label_2
_geom_torsion_atom_site_label_3
_geom_torsion_atom_site_label_4
_geom_torsion
_geom_torsion_site_symmetry_1
Ni1 S1 C1 C2 23.7(4) .
Ni1 S1 C1 C6 -155.4(5) .
Ni1 S2 C8 C9 16.6(5) .
Ni1 S2 C8 C13 -162.6(5) .
Ni1 N1 N2 O1 0.4(7) .
Ni1 N1 C2 C1 -29.5(6) .
Ni1 N1 C2 C3 149.9(5) .
Ni1 N3 N4 O2 3.1(7) .
Ni1 N3 C9 C8 -20.4(6) .
Ni1 N3 C9 C10 160.3(4) .
S1 Ni1 N1 N2 -143.4(5) .
S1 Ni1 N1 C2 36.9(4) .
S1 Ni1 N3 N4 40.9(5) .
S1 Ni1 N3 C9 -138.9(4) .
S1 C1 C2 N1 -1.1(6) .
S1 C1 C2 C3 179.5(4) .
S1 C1 C6 C5 179.5(5) .
S2 Ni1 N1 N2 52.3(5) .
S2 Ni1 N1 C2 -127.4(4) .
S2 Ni1 N3 N4 -154.8(5) .
S2 Ni1 N3 C9 25.4(4) .
S2 C8 C9 N3 -0.7(7) .
S2 C8 C9 C10 178.6(4) .
S2 C8 C13 C12 -178.4(5) .
N1 C2 C3 C4 -178.2(5) .
N2 N1 C2 C1 150.7(5) .
N2 N1 C2 C3 -29.9(7) .
N3 C9 C10 C11 -179.9(5) .
N4 N3 C9 C8 159.8(5) .
N4 N3 C9 C10 -19.5(7) .
C1 C2 C3 C4 1.1(8) .
C2 N1 N2 O1 -179.9(4) .
C2 C1 C6 C5 0.4(8) .
C2 C3 C4 C5 0.1(9) .
C2 C3 C4 C7 178.0(5) .
C3 C4 C5 C6 -1.0(9) .
C3 C4 C7 F1 -92.9(8) .
C3 C4 C7 F2 22.1(9) .
C3 C4 C7 F3 140.0(8) .
C3 C4 C7 F1' -163.8(16) .
C3 C4 C7 F2' -29(2) .
C3 C4 C7 F3' 88.6(17) .
C4 C5 C6 C1 0.7(9) .
C5 C4 C7 F1 85.1(8) .
C5 C4 C7 F2 -160.0(6) .
C5 C4 C7 F3 -42.1(10) .
C5 C4 C7 F1' 14.1(17) .
C5 C4 C7 F2' 149(2) .
C5 C4 C7 F3' -93.4(17) .
C6 C1 C2 N1 178.1(5) .
C6 C1 C2 C3 -1.4(8) .
C7 C4 C5 C6 -178.9(6) .
C8 C9 C10 C11 0.8(8) .
C9 N3 N4 O2 -177.1(5) .
C9 C8 C13 C12 2.4(9) .
C9 C10 C11 C12 0.5(9) .
C9 C10 C11 C14 -177.5(5) .
C10 C11 C12 C13 -0.3(9) .
C10 C11 C14 F4 -160.9(6) .
C10 C11 C14 F5 -35.0(9) .
C10 C11 C14 F6 84.4(8) .
C11 C12 C13 C8 -1.2(9) .
C12 C11 C14 F4 21.1(9) .
C12 C11 C14 F5 147.1(7) .
C12 C11 C14 F6 -93.6(8) .
C13 C8 C9 N3 178.4(5) .
C13 C8 C9 C10 -2.2(8) .
C14 C11 C12 C13 177.6(6) .
C16 N5 C18 C17 -60.8(6) .
C16 N5 C20 C19 -173.3(5) .
C16 N5 C22 C21 62.8(6) .
C18 N5 C16 C15 -48.9(6) .
C18 N5 C20 C19 64.9(6) .
C18 N5 C22 C21 -176.4(5) .
C20 N5 C16 C15 -170.0(5) .
C20 N5 C18 C17 58.1(6) .
C20 N5 C22 C21 -56.4(6) .
C22 N5 C16 C15 67.9(6) .
C22 N5 C18 C17 178.9(5) .
C22 N5 C20 C19 -51.7(7) .
C24 N6 C26 C25 -64.4(6) .
C24 N6 C28 C27 174.5(5) .
C24 N6 C30 C29 54.0(7) .
C26 N6 C24 C23 -63.3(6) .
C26 N6 C28 C27 52.8(7) .
C26 N6 C30 C29 175.0(5) .
C28 N6 C24 C23 174.3(5) .
C28 N6 C26 C25 53.5(7) .
C28 N6 C30 C29 -62.7(7) .
C30 N6 C24 C23 53.9(7) .
C30 N6 C26 C25 174.9(5) .
C30 N6 C28 C27 -65.0(6) .
Ni2 S3 C31 C32 17.8(4) .
Ni2 S3 C31 C36 -162.6(5) .
Ni2 S4 C38 C39 23.6(4) .
Ni2 S4 C38 C43 -156.8(5) .
Ni2 N7 N8 O3 0.7(8) .
Ni2 N7 C32 C31 -22.7(6) .
Ni2 N7 C32 C33 157.4(5) .
Ni2 N9 N10 O4 -1.8(7) .
Ni2 N9 C39 C38 -24.4(6) .
Ni2 N9 C39 C40 153.2(5) .
S3 Ni2 N7 N8 -149.9(5) .
S3 Ni2 N7 C32 28.1(4) .
S3 C31 C32 N7 -0.4(7) .
S3 C31 C32 C33 179.5(4) .
S3 C31 C36 C35 179.9(5) .
S4 Ni2 N7 N8 44.4(5) .
S4 Ni2 N7 C32 -137.6(4) .
S4 C38 C39 N9 -3.7(7) .
S4 C38 C39 C40 178.7(4) .
S4 C38 C43 C42 -179.1(5) .
N7 C32 C33 C34 -179.9(6) .
N8 N7 C32 C31 155.6(5) .
N8 N7 C32 C33 -24.3(8) .
N9 C39 C40 C41 -176.7(5) .
N10 N9 C39 C38 152.7(5) .
N10 N9 C39 C40 -29.8(8) .
C31 C32 C33 C34 0.2(9) .
C32 N7 N8 O3 -177.3(5) .
C32 C31 C36 C35 -0.4(9) .
C32 C33 C34 C35 0.4(9) .
C32 C33 C34 C37 -179.0(6) .
C33 C34 C35 C36 -1.0(10) .
C33 C34 C37 F7 26.6(11) .
C33 C34 C37 F8 150.7(8) .
C33 C34 C37 F9 -89.2(9) .
C33 C34 C37 F7' -7.7(12) .
C33 C34 C37 F8' 107.5(8) .
C33 C34 C37 F9' -147.1(9) .
C34 C35 C36 C31 1.0(10) .
C35 C34 C37 F7 -152.8(8) .
C35 C34 C37 F8 -28.7(11) .
C35 C34 C37 F9 91.5(9) .
C35 C34 C37 F7' 172.9(9) .
C35 C34 C37 F8' -71.9(9) .
C35 C34 C37 F9' 33.6(12) .
C36 C31 C32 N7 179.9(5) .
C36 C31 C32 C33 -0.2(8) .
C37 C34 C35 C36 178.4(7) .
C38 C39 C40 C41 0.7(8) .
C39 N9 N10 O4 -178.3(5) .
C39 C38 C43 C42 0.5(9) .
C39 C40 C41 C42 0.0(9) .
C39 C40 C41 C44 179.4(6) .
C40 C41 C42 C43 -0.4(9) .
C40 C41 C44 F10 -15.7(13) .
C40 C41 C44 F11 -149.5(9) .
C40 C41 C44 F12 103.9(8) .
C40 C41 C44 F10' 31.5(14) .
C40 C41 C44 F11' -91.8(12) .
C40 C41 C44 F12' 156.5(13) .
C41 C42 C43 C38 0.2(9) .
C42 C41 C44 F10 163.7(11) .
C42 C41 C44 F11 29.8(11) .
C42 C41 C44 F12 -76.7(9) .
C42 C41 C44 F10' -149.2(13) .
C42 C41 C44 F11' 87.5(13) .
C42 C41 C44 F12' -24.1(15) .
C43 C38 C39 N9 176.7(5) .
C43 C38 C39 C40 -0.9(8) .
C44 C41 C42 C43 -179.8(6) .
C46 N11 C48 C47 -57.7(6) .
C46 N11 C50 C49 179.7(5) .
C46 N11 C52 C51 67.6(6) .
C48 N11 C46 C45 -53.8(6) .
C48 N11 C50 C49 59.3(6) .
C48 N11 C52 C51 -174.2(5) .
C50 N11 C46 C45 -177.2(5) .
C50 N11 C48 C47 61.1(6) .
C50 N11 C52 C51 -50.2(6) .
C52 N11 C46 C45 62.2(6) .
C52 N11 C48 C47 -176.8(5) .
C52 N11 C50 C49 -59.9(6) .
C56 N12 C54 C53 -55.6(12) 2_457
C56 N12 C54 C53 124.4(12) .
N13 C61 C64 C63 -45.0(9) .
N13 C63 C64 C61 44.9(10) .
C60 N13 C61 C64 120.5(14) .
C60 N13 C61 C64 -59.5(14) 2_556
C60 N13 C63 C62 -110.6(16) .
C60 N13 C63 C62 69.4(16) 2_556
C60 N13 C63 C64 60.2(15) 2_556
C60 N13 C63 C64 -119.8(15) .
C60 N13 C64 C61 -58.9(13) .
C60 N13 C64 C61 121.1(13) 2_556
C60 N13 C64 C63 -119.7(13) 2_556
C60 N13 C64 C63 60.3(13) .
C61 N13 C60 C59 177.1(17) 2_556
C61 N13 C60 C59 -2.9(17) .
C61 N13 C63 C62 128.9(15) 2_556
C61 N13 C63 C62 -51.1(15) .
C61 N13 C63 C64 -60.3(14) .
C61 N13 C63 C64 119.7(14) 2_556
C61 N13 C64 C61 180.000(8) 2_556
C61 N13 C64 C63 -60.8(12) 2_556
C61 N13 C64 C63 119.2(12) .
C62 C63 C64 N13 -169.3(15) .
C62 C63 C64 C61 -124.4(16) .
C63 N13 C60 C59 116.5(17) .
C63 N13 C60 C59 -63.5(17) 2_556
C63 N13 C61 C64 -119.8(11) 2_556
C63 N13 C61 C64 60.2(11) .
C63 N13 C64 C61 60.8(12) 2_556
C63 N13 C64 C61 -119.2(12) .
C63 N13 C64 C63 180.000(3) 2_556
C64 N13 C60 C59 -123.5(17) 2_556
C64 N13 C60 C59 56.5(17) .
C64 N13 C61 C64 180.000(4) 2_556
C64 N13 C63 C62 -170.8(13) 2_556
C64 N13 C63 C62 9.2(13) .
C64 N13 C63 C64 180.000(2) 2_556
C66 O5 C67 C68 -173.6(18) .
C67 O5 C66 C65 172(2) .

loop_
_twin_individual_id
_twin_individual_mass_fraction_refined
1 0.5089(14)
2 0.4911(14)
